data_1537177
loop_
_publ_author_name
'Roussel, P.'
'Giraud, S.'
'Wignacourt, J.P.'
'Suard, E.'
'Steinfink, H.'

_publ_section_title
;
 A new fluorite type compound Pb5 Bi17 X5 O43: synchrotron and neutron
 structure determination (X = P) and conduction properties (X = P, V, As)
;
_journal_name_full 'Solid State Sciences'
_journal_page_first 1143
_journal_page_last 1152
_journal_volume 4
_journal_year 2002
_chemical_formula_sum 'Bi17 O43 P5 Pb5'
_chemical_name_systematic 'Pb5 Bi17 P5 O43'
_space_group_IT_number 8
_symmetry_space_group_name_Hall 'I -2y'
_symmetry_space_group_name_H-M 'I 1 m 1'
_cell_angle_alpha 90
_cell_angle_beta 93.63
_cell_angle_gamma 90
_cell_formula_units_Z 2
_cell_length_a 11.388
_cell_length_b 16.64
_cell_length_c 11.424
_cell_volume 2160.463
_citation_journal_id_ASTM SSSCFJ
_cod_data_source_file Roussel_SSSCFJ_2002_639.cif
_cod_data_source_block Bi17O43P5Pb5
_cod_original_sg_symbol_Hall 'C -2y (x,y,-x+z)'
_cod_database_code 1537177

loop_
_symmetry_equiv_pos_as_xyz
x,y,z
x,-y,z
x+1/2,y+1/2,z+1/2
x+1/2,-y+1/2,z+1/2

loop_
_atom_site_label
_atom_site_type_symbol
_atom_site_fract_x
_atom_site_fract_y
_atom_site_fract_z
_atom_site_occupancy
_atom_site_U_iso_or_equiv
Bi5 Bi+3 0.688 0 0.345 1 0.0
O9 O-2 0.18 0.256 0.367 1 0.0
O5 O-2 -0.175 0.234 -0.31 1 0.0
O19 O-2 0.595 0 1.185 1 0.0
O22 O-2 0.39 0.5 1.223 1 0.0
O10 O-2 0.549 0.104 0.382 1 0.0
Pb13 Pb+2 0.164 0.168 0.164 1 0.0
O8 O-2 0.229 0.4 0.671 1 0.0
Bi11 Bi+3 -0.166 0.175719 0.514 1 0.0
Bi10 Bi+3 0.009 0 0.344 1 0.0
O13 O-2 -0.185 0.292 0.434 1 0.0
Bi3 Bi+3 0.493 0.165 -0.161 1 0.0
Bi7 Bi+3 0.659 0 0.683 1 0.0
O21 O-2 0.354 0.275 0.6 1 0.0
Bi8 Bi+3 0.184 0.173355 0.501 1 0.0
O16 O-2 0.388 0.11 0.556 1 0.0
O11 O-2 0.485 0 0.737 1 0.0
O14 O-2 -0.313 0.091 -0.169 1 0.0
Bi9 Bi+3 -0.167 0.171 -0.155 1 0.0
P18 P+5 0.346 0.347 0.676 1 0.0
Pb14 Pb+2 0.345 0 0.324 1 0.0
O20 O-2 0.495 0.426 1.077 1 0.0
P17 P+5 0.49 0.152 0.488 1 0.0
O24 O-2 0.452 0.409 0.657 1 0.0
O15 O-2 -0.126 0.179 0.303 1 0.0
Bi4 Bi+3 0.319 0 0.659 1 0.0
Bi6 Bi+3 0.17 0.172 -0.17 1 0.0
O3 O-2 0.003 0.234 0.513 1 0.0
P16 P+5 0.50222 0.5 1.159935 1 0.0
O1 O-2 0.499 0.093 0.008 1 0.0
Bi2 Bi+3 0.499 0.154 0.168 1 0.0
O4 O-2 0.299 0.096 -0.196 1 0.0
Bi1 Bi+3 0 0 0 1 0.0
O17 O-2 -0.011 0.263 -0.073 1 0.0
Pb12 Pb+2 0.337 0 -0.01 1 0.0
Pb15 Pb+2 0.674 0 -0.003 1 0.0
O6 O-2 0.133 0.099 -0.002 1 0.0
O18 O-2 0.605 0.5 1.248 1 0.0
O2 O-2 0.319 -0.089 0.193 1 0.0
O12 O-2 0.092 0 0.168 1 0.0
O23 O-2 0.586 0.153 0.576 1 0.0
O7 O-2 0.134 0.087 0.342 1 0.0
